data_4502155
loop_
_publ_author_name
'Landenberger, Kira B.'
'Matzger, Adam J.'

_publ_section_title
;
 Cocrystal Engineering of a Prototype Energetic Material: Supramolecular
 Chemistry of 2,4,6-Trinitrotoluene
;
_journal_issue 12
_journal_name_full 'Crystal Growth &amp; Design'
_journal_page_first 5341
_journal_paper_doi 10.1021/cg101300n
_journal_volume 10
_journal_year 2010
_chemical_formula_moiety 'C7 H5 N3 O6, C10 H8'
_chemical_formula_sum 'C17 H13 N3 O6'
_chemical_formula_weight 355.30
_chemical_melting_point 369.0
_chemical_name_common 'TNT : naphthalene'
_chemical_name_systematic
; 
 2,4,6-trinitrotoluene : naphthalene
;
_space_group_IT_number 2
_symmetry_cell_setting triclinic
_symmetry_Int_Tables_number 2
_symmetry_space_group_name_Hall '-P 1'
_symmetry_space_group_name_H-M 'P -1'
_atom_sites_solution_hydrogens geom
_atom_sites_solution_primary direct
_atom_sites_solution_secondary difmap
_audit_creation_method SHELXL-97
_cell_angle_alpha 92.333(3)
_cell_angle_beta 111.371(4)
_cell_angle_gamma 96.598(4)
_cell_formula_units_Z 2
_cell_length_a 8.6559(6)
_cell_length_b 9.8012(5)
_cell_length_c 10.0969(6)
_cell_measurement_reflns_used 4308
_cell_measurement_temperature 95(2)
_cell_measurement_theta_max 66.6
_cell_measurement_theta_min 6.7
_cell_volume 789.26(9)
_computing_cell_refinement PROCESS-AUTO
_computing_data_collection PROCESS-AUTO
_computing_data_reduction 'CrystalStructure 3.8'
_computing_publication_material 'CrystalStructure 3.8'
_computing_structure_refinement 'SHELXL-97 (Sheldrick, 1997)'
_computing_structure_solution SIR2004
_diffrn_ambient_temperature 95(2)
_diffrn_detector_area_resol_mean 10.00
_diffrn_measured_fraction_theta_full 0.886
_diffrn_measured_fraction_theta_max 0.886
_diffrn_measurement_device_type 'Rigaku RAXIS-RAPID'
_diffrn_measurement_method \w
_diffrn_radiation_monochromator graphite
_diffrn_radiation_source 'fine-focus sealed tube'
_diffrn_radiation_type CuK\a
_diffrn_radiation_wavelength 1.54187
_diffrn_reflns_av_R_equivalents 0.0319
_diffrn_reflns_av_sigmaI/netI 0.0363
_diffrn_reflns_limit_h_max 10
_diffrn_reflns_limit_h_min -9
_diffrn_reflns_limit_k_max 11
_diffrn_reflns_limit_k_min -11
_diffrn_reflns_limit_l_max 12
_diffrn_reflns_limit_l_min -11
_diffrn_reflns_number 6990
_diffrn_reflns_theta_full 66.59
_diffrn_reflns_theta_max 66.59
_diffrn_reflns_theta_min 6.67
_exptl_absorpt_coefficient_mu 0.983
_exptl_absorpt_correction_T_max 0.9434
_exptl_absorpt_correction_T_min 0.7569
_exptl_absorpt_correction_type multi-scan
_exptl_absorpt_process_details
;
    Higashi, T. (1995). Program for Absorption Correction.
    Rigaku Corporation, Tokyo, Japan.
;
_exptl_crystal_colour colorless
_exptl_crystal_density_diffrn 1.495
_exptl_crystal_density_method 'not measured'
_exptl_crystal_description blade
_exptl_crystal_F_000 368
_exptl_crystal_size_max 0.30
_exptl_crystal_size_mid 0.09
_exptl_crystal_size_min 0.06
_refine_diff_density_max 0.229
_refine_diff_density_min -0.251
_refine_diff_density_rms 0.051
_refine_ls_extinction_method none
_refine_ls_goodness_of_fit_ref 1.109
_refine_ls_hydrogen_treatment riding
_refine_ls_matrix_type full
_refine_ls_number_parameters 236
_refine_ls_number_reflns 2479
_refine_ls_number_restraints 0
_refine_ls_restrained_S_all 1.109
_refine_ls_R_factor_all 0.0439
_refine_ls_R_factor_gt 0.0382
_refine_ls_shift/su_max 0.000
_refine_ls_shift/su_mean 0.000
_refine_ls_structure_factor_coef Fsqd
_refine_ls_weighting_details 'calc w=1/[\s^2^(Fo^2^)+(0.0660P)^2^+0.2306P] where P=(Fo^2^+2Fc^2^)/3'
_refine_ls_weighting_scheme calc
_refine_ls_wR_factor_gt 0.1099
_refine_ls_wR_factor_ref 0.1201
_reflns_number_gt 2123
_reflns_number_total 2479
_reflns_threshold_expression >2sigma(I)
_cod_data_source_file cg101300n_si_002.cif
_cod_data_source_block TNT:Naphth
_cod_original_cell_volume 789.26(8)
_cod_database_code 4502155

loop_
_symmetry_equiv_pos_as_xyz
'x, y, z'
'-x, -y, -z'

loop_
_atom_site_label
_atom_site_type_symbol
_atom_site_fract_x
_atom_site_fract_y
_atom_site_fract_z
_atom_site_U_iso_or_equiv
_atom_site_adp_type
_atom_site_occupancy
_atom_site_symmetry_multiplicity
_atom_site_calc_flag
_atom_site_refinement_flags
O1 O 1.03835(18) 0.01122(13) 0.21746(15) 0.0296(4) Uani 1 1 d .
O2 O 1.11016(17) 0.08637(13) 0.44104(15) 0.0264(4) Uani 1 1 d .
O3 O 0.56213(17) 0.15438(13) 0.47793(14) 0.0232(3) Uani 1 1 d .
O4 O 0.41707(16) 0.29376(13) 0.33732(14) 0.0251(3) Uani 1 1 d .
O5 O 0.67749(17) 0.55026(12) 0.05319(14) 0.0254(3) Uani 1 1 d .
O6 O 0.75419(18) 0.41292(13) -0.07818(14) 0.0278(4) Uani 1 1 d .
N1 N 1.02483(19) 0.08423(15) 0.31359(18) 0.0202(4) Uani 1 1 d .
N2 N 0.53635(19) 0.22869(14) 0.37997(16) 0.0174(4) Uani 1 1 d .
N3 N 0.72679(19) 0.44251(15) 0.02980(16) 0.0188(4) Uani 1 1 d .
C1 C 1.0119(2) 0.27699(18) 0.0973(2) 0.0214(4) Uani 1 1 d .
H1 H 1.0286 0.3613 0.0738 0.026 Uiso 1 1 d .
H2 H 0.9714 0.2172 0.0066 0.026 Uiso 1 1 d .
H3 H 1.1115 0.2475 0.1582 0.026 Uiso 1 1 d .
C2 C 0.8838(2) 0.26354(16) 0.16625(19) 0.0146(4) Uani 1 1 d .
C3 C 0.8927(2) 0.17439(17) 0.27280(19) 0.0159(4) Uani 1 1 d .
C4 C 0.7849(2) 0.16204(17) 0.34590(19) 0.0147(4) Uani 1 1 d .
H4 H 0.7984 0.1013 0.4190 0.018 Uiso 1 1 calc R
C5 C 0.6571(2) 0.24176(17) 0.30786(19) 0.0149(4) Uani 1 1 d .
C6 C 0.6382(2) 0.33303(17) 0.20499(19) 0.0151(4) Uani 1 1 d .
H5 H 0.5498 0.3878 0.1807 0.018 Uiso 1 1 calc R
C7 C 0.7522(2) 0.34222(17) 0.13834(19) 0.0153(4) Uani 1 1 d .
C8 C 0.6056(2) 1.07833(18) -0.1910(2) 0.0215(4) Uani 1 1 d .
H6 H 0.6684 1.0929 -0.2545 0.025 Uiso 1 1 d .
C9 C 0.6569(2) 0.99086(18) -0.0863(2) 0.0183(4) Uani 1 1 d .
H7 H 0.7519 0.9463 -0.0764 0.022 Uiso 1 1 calc R
C10 C 0.5705(2) 0.96557(17) 0.00788(19) 0.0160(4) Uani 1 1 d .
C11 C 0.6187(2) 0.87403(18) 0.1163(2) 0.0195(4) Uani 1 1 d .
H8 H 0.7112 0.8260 0.1266 0.023 Uiso 1 1 calc R
C12 C 0.5340(2) 0.85385(18) 0.2065(2) 0.0209(4) Uani 1 1 d .
H9 H 0.5737 0.7858 0.2794 0.025 Uiso 1 1 d .
C13 C 0.2097(2) 0.53620(19) 0.3797(2) 0.0206(4) Uani 1 1 d .
H10 H 0.3006 0.5322 0.3457 0.025 Uiso 1 1 d .
C14 C 0.1909(2) 0.44880(18) 0.47650(19) 0.0187(4) Uani 1 1 d .
H11 H 0.2680 0.3849 0.5107 0.022 Uiso 1 1 calc R
C15 C 0.0577(2) 0.45224(17) 0.52664(19) 0.0172(4) Uani 1 1 d .
C16 C 0.0348(2) 0.36278(18) 0.6267(2) 0.0201(4) Uani 1 1 d .
H12 H 0.1106 0.2982 0.6625 0.024 Uiso 1 1 calc R
C17 C -0.0957(3) 0.36817(19) 0.6725(2) 0.0220(4) Uani 1 1 d .
H13 H -0.1051 0.2975 0.7449 0.027 Uiso 1 1 d .

loop_
_atom_site_aniso_label
_atom_site_aniso_U_11
_atom_site_aniso_U_22
_atom_site_aniso_U_33
_atom_site_aniso_U_23
_atom_site_aniso_U_13
_atom_site_aniso_U_12
O1 0.0322(8) 0.0273(7) 0.0351(9) -0.0015(6) 0.0168(8) 0.0141(6)
O2 0.0234(8) 0.0303(8) 0.0257(9) 0.0127(6) 0.0062(7) 0.0104(6)
O3 0.0268(8) 0.0262(7) 0.0193(8) 0.0068(6) 0.0115(7) 0.0021(6)
O4 0.0212(7) 0.0304(7) 0.0296(9) 0.0058(6) 0.0133(7) 0.0127(6)
O5 0.0295(8) 0.0185(7) 0.0280(9) 0.0077(6) 0.0082(7) 0.0091(6)
O6 0.0396(9) 0.0278(7) 0.0187(8) 0.0061(6) 0.0148(7) 0.0007(6)
N1 0.0169(8) 0.0191(8) 0.0262(11) 0.0052(7) 0.0091(8) 0.0039(7)
N2 0.0179(8) 0.0171(7) 0.0183(9) -0.0004(6) 0.0085(8) 0.0011(6)
N3 0.0181(8) 0.0188(8) 0.0157(10) 0.0019(6) 0.0029(8) -0.0010(6)
C1 0.0218(10) 0.0206(9) 0.0246(12) 0.0026(8) 0.0121(10) 0.0019(8)
C2 0.0172(9) 0.0135(8) 0.0119(11) -0.0043(7) 0.0058(9) -0.0023(7)
C3 0.0164(9) 0.0144(8) 0.0159(11) 0.0002(7) 0.0043(9) 0.0044(7)
C4 0.0186(9) 0.0120(8) 0.0103(10) -0.0011(7) 0.0029(8) -0.0017(7)
C5 0.0174(9) 0.0148(8) 0.0137(10) -0.0013(7) 0.0078(9) 0.0010(7)
C6 0.0149(9) 0.0139(8) 0.0147(11) -0.0017(7) 0.0036(8) 0.0021(7)
C7 0.0191(9) 0.0146(8) 0.0093(10) 0.0000(7) 0.0022(9) 0.0018(7)
C8 0.0233(10) 0.0210(9) 0.0202(12) -0.0020(8) 0.0104(10) -0.0032(8)
C9 0.0171(9) 0.0181(9) 0.0182(11) -0.0029(7) 0.0060(9) -0.0001(7)
C10 0.0163(9) 0.0126(8) 0.0159(11) -0.0050(7) 0.0043(9) -0.0024(7)
C11 0.0187(10) 0.0148(8) 0.0218(12) -0.0002(7) 0.0042(9) 0.0023(7)
C12 0.0249(10) 0.0165(9) 0.0180(12) 0.0029(8) 0.0051(9) -0.0013(8)
C13 0.0207(10) 0.0241(9) 0.0174(11) -0.0041(8) 0.0099(9) -0.0021(8)
C14 0.0192(10) 0.0196(9) 0.0144(11) -0.0053(7) 0.0043(9) 0.0003(7)
C15 0.0195(10) 0.0163(9) 0.0113(10) -0.0044(7) 0.0018(9) -0.0004(7)
C16 0.0242(10) 0.0176(9) 0.0152(11) -0.0004(7) 0.0042(9) 0.0010(8)
C17 0.0276(11) 0.0213(9) 0.0162(11) 0.0002(8) 0.0085(10) -0.0008(8)

loop_
_atom_type_symbol
_atom_type_description
_atom_type_scat_dispersion_real
_atom_type_scat_dispersion_imag
_atom_type_scat_source
C C 0.0181 0.0091 'International Tables Vol C Tables 4.2.6.8 and 6.1.1.4'
H H 0.0000 0.0000 'International Tables Vol C Tables 4.2.6.8 and 6.1.1.4'
N N 0.0311 0.0180 'International Tables Vol C Tables 4.2.6.8 and 6.1.1.4'
O O 0.0492 0.0322 'International Tables Vol C Tables 4.2.6.8 and 6.1.1.4'

loop_
_geom_angle_atom_site_label_1
_geom_angle_atom_site_label_2
_geom_angle_atom_site_label_3
_geom_angle
_geom_angle_site_symmetry_1
_geom_angle_site_symmetry_3
O2 N1 O1 125.34(15) . .
O2 N1 C3 117.21(14) . .
O1 N1 C3 117.44(16) . .
O3 N2 O4 124.73(14) . .
O3 N2 C5 117.82(14) . .
O4 N2 C5 117.46(14) . .
O6 N3 O5 124.22(15) . .
O6 N3 C7 118.39(14) . .
O5 N3 C7 117.39(14) . .
C2 C1 H1 111.5 . .
C2 C1 H2 110.5 . .
H1 C1 H2 105.4 . .
C2 C1 H3 109.4 . .
H1 C1 H3 112.5 . .
H2 C1 H3 107.4 . .
C7 C2 C3 113.32(14) . .
C7 C2 C1 124.65(15) . .
C3 C2 C1 121.94(15) . .
C4 C3 C2 125.06(15) . .
C4 C3 N1 115.36(15) . .
C2 C3 N1 119.58(14) . .
C5 C4 C3 116.98(15) . .
C5 C4 H4 121.5 . .
C3 C4 H4 121.5 . .
C6 C5 C4 122.35(15) . .
C6 C5 N2 118.89(15) . .
C4 C5 N2 118.76(15) . .
C5 C6 C7 117.63(15) . .
C5 C6 H5 121.2 . .
C7 C6 H5 121.2 . .
C6 C7 C2 124.62(15) . .
C6 C7 N3 115.33(15) . .
C2 C7 N3 120.04(14) . .
C9 C8 C12 120.23(16) . 2_675
C9 C8 H6 118.7 . .
C12 C8 H6 121.1 2_675 .
C8 C9 C10 121.03(16) . .
C8 C9 H7 119.5 . .
C10 C9 H7 119.5 . .
C11 C10 C9 122.58(16) . .
C11 C10 C10 118.79(19) . 2_675
C9 C10 C10 118.6(2) . 2_675
C12 C11 C10 120.93(16) . .
C12 C11 H8 119.5 . .
C10 C11 H8 119.5 . .
C11 C12 C8 120.38(17) . 2_675
C11 C12 H9 116.5 . .
C8 C12 H9 123.1 2_675 .
C14 C13 C17 120.22(16) . 2_566
C14 C13 H10 120.0 . .
C17 C13 H10 119.7 2_566 .
C13 C14 C15 120.89(17) . .
C13 C14 H11 119.6 . .
C15 C14 H11 119.6 . .
C16 C15 C14 122.22(16) . .
C16 C15 C15 118.9(2) . 2_566
C14 C15 C15 118.9(2) . 2_566
C17 C16 C15 120.83(17) . .
C17 C16 H12 119.6 . .
C15 C16 H12 119.6 . .
C16 C17 C13 120.27(17) . 2_566
C16 C17 H13 116.1 . .
C13 C17 H13 123.6 2_566 .

loop_
_geom_bond_atom_site_label_1
_geom_bond_atom_site_label_2
_geom_bond_distance
_geom_bond_site_symmetry_2
O1 N1 1.2302(19) .
O2 N1 1.2262(19) .
O3 N2 1.2221(18) .
O4 N2 1.2280(19) .
O5 N3 1.2287(18) .
O6 N3 1.2278(19) .
N1 C3 1.475(2) .
N2 C5 1.473(2) .
N3 C7 1.476(2) .
C1 C2 1.506(2) .
C1 H1 0.8795 .
C1 H2 0.9899 .
C1 H3 0.9438 .
C2 C7 1.399(2) .
C2 C3 1.399(2) .
C3 C4 1.384(2) .
C4 C5 1.376(2) .
C4 H4 0.9500 .
C5 C6 1.375(2) .
C6 C7 1.379(2) .
C6 H5 0.9500 .
C8 C9 1.367(2) .
C8 C12 1.407(3) 2_675
C8 H6 0.9853 .
C9 C10 1.422(2) .
C9 H7 0.9500 .
C10 C11 1.418(2) .
C10 C10 1.424(3) 2_675
C11 C12 1.369(2) .
C11 H8 0.9500 .
C12 C8 1.407(3) 2_675
C12 H9 1.0067 .
C13 C14 1.366(2) .
C13 C17 1.416(3) 2_566
C13 H10 0.9706 .
C14 C15 1.421(2) .
C14 H11 0.9500 .
C15 C16 1.417(2) .
C15 C15 1.424(3) 2_566
C16 C17 1.373(3) .
C16 H12 0.9500 .
C17 C13 1.416(3) 2_566
C17 H13 1.0449 .

loop_
_geom_torsion_atom_site_label_1
_geom_torsion_atom_site_label_2
_geom_torsion_atom_site_label_3
_geom_torsion_atom_site_label_4
_geom_torsion
_geom_torsion_site_symmetry_1
_geom_torsion_site_symmetry_4
C7 C2 C3 C4 0.0(3) . .
C1 C2 C3 C4 176.45(17) . .
C7 C2 C3 N1 179.74(15) . .
C1 C2 C3 N1 -3.8(3) . .
O2 N1 C3 C4 -51.6(2) . .
O1 N1 C3 C4 127.09(17) . .
O2 N1 C3 C2 128.64(17) . .
O1 N1 C3 C2 -52.7(2) . .
C2 C3 C4 C5 1.5(3) . .
N1 C3 C4 C5 -178.22(15) . .
C3 C4 C5 C6 -1.8(3) . .
C3 C4 C5 N2 178.16(15) . .
O3 N2 C5 C6 -174.94(15) . .
O4 N2 C5 C6 4.9(2) . .
O3 N2 C5 C4 5.1(2) . .
O4 N2 C5 C4 -175.10(16) . .
C4 C5 C6 C7 0.5(3) . .
N2 C5 C6 C7 -179.43(16) . .
C5 C6 C7 C2 1.2(3) . .
C5 C6 C7 N3 -179.52(15) . .
C3 C2 C7 C6 -1.4(3) . .
C1 C2 C7 C6 -177.76(17) . .
C3 C2 C7 N3 179.33(15) . .
C1 C2 C7 N3 3.0(3) . .
O6 N3 C7 C6 -142.87(17) . .
O5 N3 C7 C6 36.4(2) . .
O6 N3 C7 C2 36.5(2) . .
O5 N3 C7 C2 -144.29(17) . .
C12 C8 C9 C10 0.5(3) 2_675 .
C8 C9 C10 C11 179.08(17) . .
C8 C9 C10 C10 -0.6(3) . 2_675
C9 C10 C11 C12 179.00(18) . .
C10 C10 C11 C12 -1.3(3) 2_675 .
C10 C11 C12 C8 1.4(3) . 2_675
C17 C13 C14 C15 -0.1(3) 2_566 .
C13 C14 C15 C16 179.85(17) . .
C13 C14 C15 C15 0.6(3) . 2_566
C14 C15 C16 C17 -179.68(18) . .
C15 C15 C16 C17 -0.4(3) 2_566 .
C15 C16 C17 C13 0.0(3) . 2_566
